data_7040782
loop_
_publ_author_name
'Kr\"amer, Christoph'
'Leingang, Simone'
'H\"ubner, Olaf'
'Kaifer, Elisabeth'
'Wadepohl, Hubert'
'Himmel, Hans-J\"org'

_publ_section_title
;
 Construction of copper chains with new fluorescent
 guanidino-functionalized naphthyridine ligands.
;
_journal_issue 42
_journal_name_full 'Dalton transactions (Cambridge, England : 2003)'
_journal_page_first 16966
_journal_page_last 16983
_journal_paper_doi 10.1039/c6dt03166h
_journal_volume 45
_journal_year 2016
_chemical_formula_moiety 'C36 H56 Cl4 Cu6 N16, 2(C36 H56 Cu4 N16), 10(B F4), 8(C H2 Cl2)'
_chemical_formula_sum 'C116 H184 B10 Cl20 Cu14 F40 N48'
_chemical_formula_weight 4717.76
_chemical_properties_physical air-sensitive
_space_group_crystal_system triclinic
_space_group_IT_number 2
_space_group_name_Hall '-P 1'
_space_group_name_H-M_alt 'P -1'
_symmetry_cell_setting triclinic
_symmetry_Int_Tables_number 2
_symmetry_space_group_name_Hall '-P 1'
_symmetry_space_group_name_H-M 'P -1'
_atom_sites_solution_hydrogens geom
_atom_sites_solution_primary iterative
_atom_sites_solution_secondary difmap
_audit_block_code hi_ck2
_audit_creation_date 2015-11-03
_audit_creation_method
;
Olex2 1.2
(compiled 2015.09.30 svn.r3233 for OlexSys, GUI svn.r5103)
;
_audit_update_record
;
2016-09-23 deposited with the CCDC.
2016-09-26 downloaded from the CCDC.
;
_cell_angle_alpha 100.103(2)
_cell_angle_beta 100.290(2)
_cell_angle_gamma 91.496(2)
_cell_formula_units_Z 1
_cell_length_a 12.7803(3)
_cell_length_b 15.1583(4)
_cell_length_c 23.8968(6)
_cell_measurement_reflns_used 29243
_cell_measurement_temperature 120(1)
_cell_measurement_theta_max 28.2930
_cell_measurement_theta_min 3.4650
_cell_volume 4476.5(2)
_computing_cell_refinement 'CrysAlisPro 1.171.38.41 (Rigaku OD, 2015)'
_computing_data_collection 'CrysAlisPro 1.171.38.41 (Rigaku OD, 2015)'
_computing_data_reduction 'CrysAlisPro 1.171.38.41 (Rigaku OD, 2015)'
_computing_molecular_graphics 'Olex2 (Dolomanov et al., 2009)'
_computing_publication_material 'encif (Wadepohl, 2009-15); encifer 1.5 (CCDC, 2014)'
_computing_structure_refinement 'ShelXL (Sheldrick, 2015)'
_computing_structure_solution 'SUPERFLIP (Palatinus, 2007-2009)'
_diffrn_ambient_environment perfluoro
_diffrn_ambient_temperature 120(1)
_diffrn_detector 'CCD plate'
_diffrn_detector_area_resol_mean 7.9621
_diffrn_detector_type Eos
_diffrn_measured_fraction_theta_full 0.998
_diffrn_measured_fraction_theta_max 0.998
_diffrn_measurement_details
;
List of Runs (angles in degrees, time in seconds):

  1  \w    -44.00  56.00   0.50   15.00    --   26.43 -77.00  30.00  200
  2  \w      5.00  95.00   0.50   15.00    --   26.43  57.00 150.00  180
  3  \w    -42.00  47.00   0.50   15.00    --   26.43 -57.00 -90.00  178
  4  \w     -4.00  97.00   0.50   15.00    --   26.43  77.00  30.00  202
  5  \f     81.00 119.00   0.50   15.00  26.43  26.43 -40.00    --    76
  6  \w    -20.00  68.00   0.50   15.00    --   26.43 -99.00   0.00  176
  7  \w     -4.00  97.00   0.50   15.00    --   26.43  77.00 -60.00  202
  8  \w     -4.00  97.00   0.50   15.00    --   26.43  77.00-180.00  202
  9  \w    -46.00  52.00   0.50   15.00    --   26.43 -38.00-180.00  196
 10  \w     -4.00  97.00   0.50   15.00    --   26.43  77.00  60.00  202
 11  \w      1.00  99.00   0.50   15.00    --   26.43  38.00 -90.00  196
 12  \w     -6.00  78.00   0.50   15.00    --   26.43-116.00 166.00  168
 13  \w    -42.00  47.00   0.50   15.00    --   26.43 -57.00  90.00  178
 14  \w    -20.00  68.00   0.50   15.00    --   26.43 -99.00 -90.00  176
 15  \w    -42.00  47.00   0.50   15.00    --   26.43 -57.00-150.00  178
 16  \w      5.00  92.00   0.50   15.00    --   26.43  57.00 -90.00  174
 17  \w      7.00  70.00   0.50   15.00    --   26.43  38.00  60.00  126
 18  \w     -4.00  97.00   0.50   25.00    --   26.43  77.00-150.00  202
 19  \w     -4.00  97.00   0.50   25.00    --   26.43  77.00-120.00  202
 20  \w     -4.00  97.00   0.50   25.00    --   26.43  77.00 -90.00  202
 21  \w     -4.00  97.00   0.50   25.00    --   26.43  77.00 -60.00  202
 22  \w     -4.00  65.00   0.50   25.00    --   26.43  77.00 -30.00  138
 23  \w     -4.00  35.00   0.50   25.00    --   26.43  77.00-180.00   78
;
_diffrn_measurement_device 'four-circle diffractometer'
_diffrn_measurement_device_type 'Agilent SuperNova, Dual, Cu at zero, Eos'
_diffrn_measurement_method '\w and \f scans'
_diffrn_measurement_specimen_support 'polyimid foil'
_diffrn_orient_matrix_type 'CrysAlisPro convention (1999,Acta A55,543-557)'
_diffrn_orient_matrix_UB_11 0.0254079000
_diffrn_orient_matrix_UB_12 0.0283166000
_diffrn_orient_matrix_UB_13 0.0260134000
_diffrn_orient_matrix_UB_21 -0.0334961000
_diffrn_orient_matrix_UB_22 -0.0200420000
_diffrn_orient_matrix_UB_23 0.0155423000
_diffrn_orient_matrix_UB_31 0.0377545000
_diffrn_orient_matrix_UB_32 -0.0326121000
_diffrn_orient_matrix_UB_33 0.0048329000
_diffrn_radiation_monochromator mirror
_diffrn_radiation_probe x-ray
_diffrn_radiation_type 'Mo K\a'
_diffrn_radiation_wavelength 0.71073
_diffrn_reflns_av_R_equivalents 0.0833
_diffrn_reflns_av_unetI/netI 0.0436
_diffrn_reflns_Laue_measured_fraction_full 0.998
_diffrn_reflns_Laue_measured_fraction_max 0.998
_diffrn_reflns_limit_h_max 15
_diffrn_reflns_limit_h_min -15
_diffrn_reflns_limit_k_max 18
_diffrn_reflns_limit_k_min -18
_diffrn_reflns_limit_l_max 29
_diffrn_reflns_limit_l_min -29
_diffrn_reflns_number 165973
_diffrn_reflns_point_group_measured_fraction_full 0.998
_diffrn_reflns_point_group_measured_fraction_max 0.998
_diffrn_reflns_theta_full 25.242
_diffrn_reflns_theta_max 26.372
_diffrn_reflns_theta_min 3.246
_diffrn_source 'microfocus X-Ray tube'
_diffrn_source_type 'Agilent SuperNova (Mo) X-ray Source'
_exptl_absorpt_coefficient_mu 2.024
_exptl_absorpt_correction_T_max 0.912
_exptl_absorpt_correction_T_min 0.865
_exptl_absorpt_correction_type gaussian
_exptl_absorpt_process_details
;
CrysAlisPro 1.171.38.41 (Rigaku Oxford Diffraction, 2015)
Numerical absorption correction based on gaussian integration over
            a multifaceted crystal model
Empirical absorption correction using spherical harmonics,
 implemented in SCALE3 ABSPACK scaling algorithm.
;
_exptl_crystal_colour yellow
_exptl_crystal_colour_primary yellow
_exptl_crystal_density_diffrn 1.750
_exptl_crystal_description irregular
_exptl_crystal_F_000 2372
_exptl_crystal_size_max 0.101
_exptl_crystal_size_mid 0.079
_exptl_crystal_size_min 0.062
_refine_diff_density_max 2.650
_refine_diff_density_min -1.236
_refine_diff_density_rms 0.103
_refine_ls_extinction_method none
_refine_ls_goodness_of_fit_ref 1.021
_refine_ls_hydrogen_treatment constr
_refine_ls_matrix_type full
_refine_ls_number_parameters 1141
_refine_ls_number_reflns 18252
_refine_ls_number_restraints 485
_refine_ls_restrained_S_all 1.032
_refine_ls_R_factor_all 0.0689
_refine_ls_R_factor_gt 0.0486
_refine_ls_shift/su_max 0.001
_refine_ls_shift/su_mean 0.000
_refine_ls_structure_factor_coef Fsqd
_refine_ls_weighting_details 'w=1/[\s^2^(Fo^2^)+(0.0465P)^2^+14.1373P] where P=(Fo^2^+2Fc^2^)/3'
_refine_ls_weighting_scheme calc
_refine_ls_wR_factor_gt 0.1096
_refine_ls_wR_factor_ref 0.1191
_reflns_Friedel_coverage 0.000
_reflns_number_gt 14220
_reflns_number_total 18252
_reflns_threshold_expression 'I > 2\s(I)'
_cod_data_source_file c6dt03166h2.cif
_cod_data_source_block hi_ck2
_cod_depositor_comments 'Adding full bibliography for 7040782--7040791.cif.'
_cod_database_code 7040782
_audit_block_refno 2561
_audit_block_usercomment 'ckrh04 irregular yellow'
_chemical_oxdiff_formula 'C116 H184 B10 Cl20 Cu14 F40 N48'
_chemical_oxdiff_usercomment 'ckrh04 irregular yellow'
_shelx_space_group_comment
;
The symmetry employed for this shelxl refinement is uniquely defined
by the following loop, which should always be used as a source of
symmetry information in preference to the above space-group names.
They are only intended as comments.
;
_shelx_estimated_absorpt_t_max 0.823
_shelx_estimated_absorpt_t_min 0.823
_reflns_odcompleteness_completeness 99.80
_reflns_odcompleteness_iscentric 1
_reflns_odcompleteness_theta 26.32
_shelxl_version_number 2014/7
_olex2_refinement_description
;
1. Fixed Uiso
 At 1.2 times of:
  All C(H) groups, All C(H,H) groups
 At 1.5 times of:
  All C(H,H,H) groups
2. Restrained distances
 B1-F11 \\sim B1-F12 \\sim B1-F13 \\sim B1-F14
 with sigma of 0.02
 F11-F12 \\sim F11-F13 \\sim F11-F14 \\sim F12-F13 \\sim F12-F14 \\sim F13-F14
 with sigma of 0.02
 C61-Cl61 \\sim C61-Cl62
 with sigma of 0.02
3. Rigid body (RIGU) restrains
 C61, C71, C81, C91, Cl41, Cl42, Cl61, Cl62, Cl71, Cl72, Cl81, Cl82, Cl91, Cl92
 with sigma for 1-2 distances of 0.004 and sigma for 1-3 distances of 0.004
 B1, B2, B3, B4, B5, F11, F12, F13, F14, F21, F22, F23, F24, F31, F32, F33,
 F34, F41, F42, F43, F44, F51, F52, F53, F54
 with sigma for 1-2 distances of 0.004 and sigma for 1-3 distances of 0.004
4. Same fragment restrains
{F11, F12, F13, F14, B1} sigma for 1-2: 0.02, 1-3: 0.04
as
{F21, F22, F23, F24, B2}
{F11, F12, F13, F14, B1} sigma for 1-2: 0.02, 1-3: 0.04
as
{F31, F32, F33, F34, B3}
{F11, F12, F13, F14, B1} sigma for 1-2: 0.02, 1-3: 0.04
as
{F41, F42, F43, F44, B4}
{F11, F12, F13, F14, B1} sigma for 1-2: 0.02, 1-3: 0.04
as
{F51, F52, F53, F54, B5}
{Cl61, Cl62, C61} sigma for 1-2: 0.02, 1-3: 0.04
as
{Cl71, Cl72, C71}
{Cl61, Cl62, C61} sigma for 1-2: 0.02, 1-3: 0.04
as
{Cl81, Cl82, C81}
{Cl61, Cl62, C61} sigma for 1-2: 0.02, 1-3: 0.04
as
{Cl91, Cl92, C91}
5.a Secondary CH2 refined with riding coordinates:
 C61(H61A,H61B), C71(H71A,H71B), C81(H81A,H81B), C91(H91A,H91B)
5.b Aromatic/amide H refined with riding coordinates:
 C42(H42), C43(H43), C45(H45), C46(H46), C22(H22), C23(H23), C25(H25),
 C26(H26), C2(H2), C3(H3), C5(H5), C6(H6)
5.c Idealised Me refined as rotating group:
 C50(H50A,H50B,H50C), C51(H51A,H51B,H51C), C52(H52A,H52B,H52C), C53(H53A,H53B,
 H53C), C55(H55A,H55B,H55C), C56(H56A,H56B,H56C), C57(H57A,H57B,H57C), C58(H58A,
 H58B,H58C), C30(H30A,H30B,H30C), C31(H31A,H31B,H31C), C32(H32A,H32B,H32C),
 C33(H33A,H33B,H33C), C35(H35A,H35B,H35C), C36(H36A,H36B,H36C), C37(H37A,H37B,
 H37C), C38(H38A,H38B,H38C), C10(H10A,H10B,H10C), C11(H11A,H11B,H11C), C12(H12A,
 H12B,H12C), C13(H13A,H13B,H13C), C15(H15A,H15B,H15C), C16(H16A,H16B,H16C),
 C17(H17A,H17B,H17C), C18(H18A,H18B,H18C)
;
_olex2_submission_special_instructions 'No special instructions were received'
_oxdiff_exptl_absorpt_empirical_details
;
Empirical correction (ABSPACK) includes:
- Absorption correction using spherical harmonics
- Frame scaling
- Detector area scaling
;
_oxdiff_exptl_absorpt_empirical_full_max 1.133
_oxdiff_exptl_absorpt_empirical_full_min 0.920
_cell_oxdiff_length_a 12.7803(3)
_cell_oxdiff_length_b 15.1583(4)
_cell_oxdiff_length_c 23.8968(6)
_cell_oxdiff_angle_alpha 100.103(2)
_cell_oxdiff_angle_beta 100.290(2)
_cell_oxdiff_angle_gamma 91.496(2)
_cell_oxdiff_volume 4476.5(2)
_cell_oxdiff_measurement_reflns_used 29243

loop_
_symmetry_equiv_pos_as_xyz
'x, y, z'
'-x, -y, -z'

loop_
_atom_site_label
_atom_site_type_symbol
_atom_site_fract_x
_atom_site_fract_y
_atom_site_fract_z
_atom_site_U_iso_or_equiv
_atom_site_adp_type
_atom_site_occupancy
_atom_site_site_symmetry_order
_atom_site_calc_flag
_atom_site_refinement_flags_posn
_atom_site_refinement_flags_adp
Cu41 Cu 1.53415(3) 0.98097(3) 0.04743(2) 0.01527(11) Uani 1 1 d . .
Cu42 Cu 1.56233(4) 0.84625(3) 0.09320(2) 0.02019(12) Uani 1 1 d . .
Cu43 Cu 1.46712(4) 0.81271(4) -0.03468(2) 0.02602(13) Uani 1 1 d . .
Cl41 Cl 1.41036(8) 0.87032(7) -0.10873(4) 0.0235(2) Uani 1 1 d . U
Cl42 Cl 1.51568(8) 0.71598(7) 0.01812(5) 0.0265(2) Uani 1 1 d . U
N41 N 1.6682(2) 0.9550(2) 0.02100(13) 0.0157(7) Uani 1 1 d . .
N42 N 1.3851(2) 0.9709(2) 0.05617(13) 0.0147(7) Uani 1 1 d . .
N43 N 1.7127(2) 0.8747(2) 0.09519(14) 0.0172(7) Uani 1 1 d . .
N44 N 1.8498(3) 0.9336(2) 0.17289(15) 0.0221(7) Uani 1 1 d . .
N45 N 1.7966(3) 0.7818(2) 0.15526(15) 0.0222(7) Uani 1 1 d . .
N46 N 1.4447(2) 0.8924(2) 0.12925(14) 0.0173(7) Uani 1 1 d . .
N47 N 1.4300(3) 0.9612(3) 0.22400(15) 0.0294(9) Uani 1 1 d . .
N48 N 1.4893(3) 0.8180(3) 0.20619(15) 0.0268(8) Uani 1 1 d . .
C41 C 1.7429(3) 0.9140(3) 0.05305(17) 0.0172(8) Uani 1 1 d . .
C42 C 1.8477(3) 0.9055(3) 0.04003(18) 0.0202(9) Uani 1 1 d . .
H42 H 1.8996 0.8771 0.0633 0.024 Uiso 1 1 calc R .
C43 C 1.8724(3) 0.9381(3) -0.00545(18) 0.0215(9) Uani 1 1 d . .
H43 H 1.9413 0.9314 -0.0148 0.026 Uiso 1 1 calc R .
C44 C 1.7956(3) 0.9821(3) -0.03906(17) 0.0190(8) Uani 1 1 d . .
C45 C 1.1844(3) 0.9814(3) 0.08692(18) 0.0222(9) Uani 1 1 d . .
H45 H 1.1167 0.9862 0.0980 0.027 Uiso 1 1 calc R .
C46 C 1.2619(3) 0.9397(3) 0.11680(18) 0.0216(9) Uani 1 1 d . .
H46 H 1.2480 0.9132 0.1481 0.026 Uiso 1 1 calc R .
C47 C 1.3640(3) 0.9357(3) 0.10119(16) 0.0170(8) Uani 1 1 d . .
C48 C 1.6937(3) 0.9892(3) -0.02448(16) 0.0158(8) Uani 1 1 d . .
C49 C 1.7886(3) 0.8631(3) 0.14118(17) 0.0197(8) Uani 1 1 d . .
C50 C 1.8169(4) 1.0250(3) 0.1742(2) 0.0325(11) Uani 1 1 d . .
H50A H 1.8547 1.0543 0.1494 0.049 Uiso 1 1 calc GR .
H50B H 1.8340 1.0586 0.2139 0.049 Uiso 1 1 calc GR .
H50C H 1.7400 1.0239 0.1599 0.049 Uiso 1 1 calc GR .
C51 C 1.9573(3) 0.9259(3) 0.2050(2) 0.0322(11) Uani 1 1 d . .
H51A H 1.9554 0.9319 0.2463 0.048 Uiso 1 1 calc GR .
H51B H 2.0055 0.9734 0.1991 0.048 Uiso 1 1 calc GR .
H51C H 1.9828 0.8671 0.1910 0.048 Uiso 1 1 calc GR .
C52 C 1.7697(4) 0.7002(3) 0.1116(2) 0.0289(10) Uani 1 1 d . .
H52A H 1.7077 0.6678 0.1190 0.043 Uiso 1 1 calc GR .
H52B H 1.8304 0.6619 0.1134 0.043 Uiso 1 1 calc GR .
H52C H 1.7531 0.7162 0.0731 0.043 Uiso 1 1 calc GR .
C53 C 1.8311(4) 0.7670(3) 0.21452(19) 0.0290(10) Uani 1 1 d . .
H53A H 1.9036 0.7462 0.2189 0.043 Uiso 1 1 calc GR .
H53B H 1.7828 0.7215 0.2225 0.043 Uiso 1 1 calc GR .
H53C H 1.8301 0.8233 0.2417 0.043 Uiso 1 1 calc GR .
C54 C 1.4518(3) 0.8913(3) 0.18580(18) 0.0220(9) Uani 1 1 d . .
C55 C 1.3880(5) 0.9487(4) 0.2753(2) 0.0460(14) Uani 1 1 d . .
H55A H 1.3711 0.8847 0.2733 0.069 Uiso 1 1 calc GR .
H55B H 1.3232 0.9816 0.2769 0.069 Uiso 1 1 calc GR .
H55C H 1.4414 0.9714 0.3100 0.069 Uiso 1 1 calc GR .
C56 C 1.4323(4) 1.0529(3) 0.2137(2) 0.0405(12) Uani 1 1 d . .
H56A H 1.4741 1.0573 0.1835 0.061 Uiso 1 1 calc GR .
H56B H 1.4651 1.0935 0.2494 0.061 Uiso 1 1 calc GR .
H56C H 1.3595 1.0695 0.2010 0.061 Uiso 1 1 calc GR .
C57 C 1.5630(4) 0.8265(4) 0.2613(2) 0.0461(15) Uani 1 1 d . .
H57A H 1.5888 0.8894 0.2749 0.069 Uiso 1 1 calc GR .
H57B H 1.6235 0.7895 0.2561 0.069 Uiso 1 1 calc GR .
H57C H 1.5263 0.8062 0.2899 0.069 Uiso 1 1 calc GR .
C58 C 1.4728(4) 0.7297(3) 0.1701(2) 0.0346(11) Uani 1 1 d . .
H58A H 1.4158 0.7303 0.1368 0.052 Uiso 1 1 calc GR .
H58B H 1.4528 0.6858 0.1925 0.052 Uiso 1 1 calc GR .
H58C H 1.5388 0.7130 0.1564 0.052 Uiso 1 1 calc GR .
Cu21 Cu 1.56013(4) 0.94013(3) 0.49992(2) 0.02215(12) Uani 1 1 d . .
Cu22 Cu 1.69798(4) 0.83854(3) 0.48150(2) 0.02248(12) Uani 1 1 d . .
N21 N 1.3372(2) 0.9820(2) 0.44166(14) 0.0183(7) Uani 1 1 d . .
N22 N 1.4628(2) 0.8731(2) 0.43407(14) 0.0180(7) Uani 1 1 d . .
N23 N 1.2134(2) 1.0900(2) 0.45529(15) 0.0196(7) Uani 1 1 d . .
N24 N 1.1184(3) 1.1461(2) 0.37644(15) 0.0217(7) Uani 1 1 d . .
N25 N 1.0640(3) 1.1696(2) 0.46522(15) 0.0197(7) Uani 1 1 d . .
N26 N 1.5917(2) 0.7676(2) 0.42726(14) 0.0173(7) Uani 1 1 d . .
N27 N 1.5437(3) 0.6177(2) 0.42958(14) 0.0201(7) Uani 1 1 d . .
N28 N 1.7000(3) 0.6539(2) 0.39968(14) 0.0193(7) Uani 1 1 d . .
C21 C 1.2372(3) 1.0090(3) 0.42702(17) 0.0189(8) Uani 1 1 d . .
C22 C 1.1587(3) 0.9535(3) 0.38493(18) 0.0210(9) Uani 1 1 d . .
H22 H 1.0880 0.9719 0.3766 0.025 Uiso 1 1 calc R .
C23 C 1.1854(3) 0.8743(3) 0.35686(18) 0.0225(9) Uani 1 1 d . .
H23 H 1.1342 0.8381 0.3276 0.027 Uiso 1 1 calc R .
C24 C 1.2895(3) 0.8454(3) 0.37102(17) 0.0199(8) Uani 1 1 d . .
C25 C 1.3230(3) 0.7637(3) 0.34355(17) 0.0215(9) Uani 1 1 d . .
H25 H 1.2756 0.7263 0.3129 0.026 Uiso 1 1 calc R .
C26 C 1.4223(3) 0.7389(3) 0.36072(17) 0.0216(9) Uani 1 1 d . .
H26 H 1.4460 0.6852 0.3412 0.026 Uiso 1 1 calc R .
C27 C 1.4917(3) 0.7932(3) 0.40831(17) 0.0173(8) Uani 1 1 d . .
C28 C 1.3626(3) 0.8997(3) 0.41510(17) 0.0175(8) Uani 1 1 d . .
C29 C 1.1294(3) 1.1338(3) 0.43089(18) 0.0197(8) Uani 1 1 d . .
C30 C 1.0143(4) 1.1586(3) 0.3419(2) 0.0335(11) Uani 1 1 d . .
H30A H 0.9574 1.1392 0.3604 0.050 Uiso 1 1 calc GR .
H30B H 1.0075 1.1228 0.3030 0.050 Uiso 1 1 calc GR .
H30C H 1.0086 1.2221 0.3393 0.050 Uiso 1 1 calc GR .
C31 C 1.2069(4) 1.1425(3) 0.3448(2) 0.0321(11) Uani 1 1 d . .
H31A H 1.2746 1.1491 0.3723 0.048 Uiso 1 1 calc GR .
H31B H 1.2033 1.1914 0.3227 0.048 Uiso 1 1 calc GR .
H31C H 1.2020 1.0848 0.3183 0.048 Uiso 1 1 calc GR .
C32 C 1.0136(4) 1.2538(3) 0.4590(2) 0.0312(10) Uani 1 1 d . .
H32A H 1.0503 1.2856 0.4351 0.047 Uiso 1 1 calc GR .
H32B H 1.0180 1.2913 0.4973 0.047 Uiso 1 1 calc GR .
H32C H 0.9386 1.2408 0.4405 0.047 Uiso 1 1 calc GR .
C33 C 1.0404(3) 1.1278(3) 0.51251(19) 0.0268(10) Uani 1 1 d . .
H33A H 0.9637 1.1124 0.5063 0.040 Uiso 1 1 calc GR .
H33B H 1.0622 1.1698 0.5492 0.040 Uiso 1 1 calc GR .
H33C H 1.0794 1.0732 0.5137 0.040 Uiso 1 1 calc GR .
C34 C 1.6102(3) 0.6780(3) 0.41760(16) 0.0170(8) Uani 1 1 d . .
C35 C 1.5283(4) 0.5246(3) 0.39933(19) 0.0292(10) Uani 1 1 d . .
H35A H 1.5601 0.5182 0.3646 0.044 Uiso 1 1 calc GR .
H35B H 1.4519 0.5076 0.3883 0.044 Uiso 1 1 calc GR .
H35C H 1.5624 0.4854 0.4249 0.044 Uiso 1 1 calc GR .
C36 C 1.4728(3) 0.6430(3) 0.47089(19) 0.0266(10) Uani 1 1 d . .
H36A H 1.5024 0.6978 0.4979 0.040 Uiso 1 1 calc GR .
H36B H 1.4660 0.5944 0.4924 0.040 Uiso 1 1 calc GR .
H36C H 1.4024 0.6536 0.4499 0.040 Uiso 1 1 calc GR .
C37 C 1.7558(4) 0.5758(3) 0.4138(2) 0.0300(10) Uani 1 1 d . .
H37A H 1.7273 0.5541 0.4447 0.045 Uiso 1 1 calc GR .
H37B H 1.8320 0.5926 0.4268 0.045 Uiso 1 1 calc GR .
H37C H 1.7456 0.5283 0.3794 0.045 Uiso 1 1 calc GR .
C38 C 1.7533(3) 0.7083(3) 0.36697(19) 0.0242(9) Uani 1 1 d . .
H38A H 1.7095 0.7582 0.3586 0.036 Uiso 1 1 calc GR .
H38B H 1.7632 0.6711 0.3306 0.036 Uiso 1 1 calc GR .
H38C H 1.8229 0.7322 0.3899 0.036 Uiso 1 1 calc GR .
Cu1 Cu 1.02389(3) 0.47452(4) 0.04550(2) 0.01897(11) Uani 1 1 d . .
Cu2 Cu 1.07529(4) 0.45465(4) 0.14503(2) 0.01954(11) Uani 1 1 d . .
N1 N 1.1232(2) 0.5246(2) -0.05319(13) 0.0145(6) Uani 1 1 d . .
N2 N 1.1706(2) 0.4883(2) 0.03915(14) 0.0151(7) Uani 1 1 d . .
N3 N 1.0704(2) 0.5527(2) -0.14653(14) 0.0169(7) Uani 1 1 d . .
N4 N 1.1453(3) 0.6732(2) -0.17996(14) 0.0196(7) Uani 1 1 d . .
N5 N 1.0531(3) 0.5529(2) -0.24493(14) 0.0205(7) Uani 1 1 d . .
N6 N 1.2144(2) 0.4511(2) 0.13114(14) 0.0160(7) Uani 1 1 d . .
N7 N 1.3004(3) 0.4311(2) 0.22226(14) 0.0194(7) Uani 1 1 d . .
N8 N 1.3270(3) 0.3330(2) 0.14066(14) 0.0186(7) Uani 1 1 d . .
C1 C 1.1506(3) 0.5438(3) -0.10199(16) 0.0145(8) Uani 1 1 d . .
C2 C 1.2592(3) 0.5500(3) -0.10828(17) 0.0168(8) Uani 1 1 d . .
H2 H 1.2770 0.5582 -0.1440 0.020 Uiso 1 1 calc R .
C3 C 1.3364(3) 0.5440(3) -0.06270(17) 0.0175(8) Uani 1 1 d . .
H3 H 1.4091 0.5525 -0.0656 0.021 Uiso 1 1 calc R .
C4 C 1.3104(3) 0.5253(3) -0.01097(17) 0.0165(8) Uani 1 1 d . .
C5 C 1.3865(3) 0.5199(3) 0.03845(17) 0.0174(8) Uani 1 1 d . .
H5 H 1.4597 0.5332 0.0389 0.021 Uiso 1 1 calc R .
C6 C 1.3564(3) 0.4960(3) 0.08522(17) 0.0182(8) Uani 1 1 d . .
H6 H 1.4081 0.4918 0.1184 0.022 Uiso 1 1 calc R .
C7 C 1.2466(3) 0.4770(3) 0.08428(17) 0.0164(8) Uani 1 1 d . .
C8 C 1.2020(3) 0.5124(2) -0.00835(16) 0.0131(7) Uani 1 1 d . .
C9 C 1.0925(3) 0.5938(3) -0.19045(17) 0.0169(8) Uani 1 1 d . .
C10 C 1.1559(4) 0.7343(3) -0.12451(19) 0.0267(10) Uani 1 1 d . .
H10A H 1.0986 0.7196 -0.1047 0.040 Uiso 1 1 calc GR .
H10B H 1.1511 0.7962 -0.1311 0.040 Uiso 1 1 calc GR .
H10C H 1.2250 0.7280 -0.1005 0.040 Uiso 1 1 calc GR .
C11 C 1.2066(4) 0.7025(3) -0.2205(2) 0.0319(11) Uani 1 1 d . .
H11A H 1.2178 0.6506 -0.2491 0.048 Uiso 1 1 calc GR .
H11B H 1.2757 0.7302 -0.1992 0.048 Uiso 1 1 calc GR .
H11C H 1.1672 0.7464 -0.2403 0.048 Uiso 1 1 calc GR .
C12 C 1.0354(4) 0.4558(3) -0.25955(19) 0.0278(10) Uani 1 1 d . .
H12A H 1.0730 0.4289 -0.2278 0.042 Uiso 1 1 calc GR .
H12B H 1.0624 0.4335 -0.2950 0.042 Uiso 1 1 calc GR .
H12C H 0.9590 0.4396 -0.2657 0.042 Uiso 1 1 calc GR .
C13 C 1.0139(4) 0.6028(3) -0.29082(19) 0.0320(11) Uani 1 1 d . .
H13A H 1.0091 0.6660 -0.2738 0.048 Uiso 1 1 calc GR .
H13B H 0.9433 0.5774 -0.3112 0.048 Uiso 1 1 calc GR .
H13C H 1.0631 0.5986 -0.3181 0.048 Uiso 1 1 calc GR .
C14 C 1.2834(3) 0.4056(3) 0.16464(17) 0.0170(8) Uani 1 1 d . .
C15 C 1.2770(3) 0.2801(3) 0.08449(18) 0.0253(9) Uani 1 1 d . .
H15A H 1.2023 0.2945 0.0754 0.038 Uiso 1 1 calc GR .
H15B H 1.2807 0.2160 0.0860 0.038 Uiso 1 1 calc GR .
H15C H 1.3145 0.2943 0.0545 0.038 Uiso 1 1 calc GR .
C16 C 1.4288(3) 0.3026(3) 0.1657(2) 0.0305(10) Uani 1 1 d . .
H16A H 1.4635 0.3479 0.1987 0.046 Uiso 1 1 calc GR .
H16B H 1.4744 0.2935 0.1365 0.046 Uiso 1 1 calc GR .
H16C H 1.4172 0.2459 0.1786 0.046 Uiso 1 1 calc GR .
C17 C 1.2893(4) 0.5241(3) 0.24844(19) 0.0284(10) Uani 1 1 d . .
H17A H 1.2796 0.5611 0.2184 0.043 Uiso 1 1 calc GR .
H17B H 1.3536 0.5463 0.2771 0.043 Uiso 1 1 calc GR .
H17C H 1.2273 0.5273 0.2675 0.043 Uiso 1 1 calc GR .
C18 C 1.3220(4) 0.3691(3) 0.2627(2) 0.0320(11) Uani 1 1 d . .
H18A H 1.3075 0.3072 0.2416 0.048 Uiso 1 1 calc GR .
H18B H 1.2761 0.3806 0.2916 0.048 Uiso 1 1 calc GR .
H18C H 1.3968 0.3777 0.2821 0.048 Uiso 1 1 calc GR .
F11 F 1.4416(2) 0.40487(19) -0.27356(12) 0.0400(7) Uani 1 1 d D U
F12 F 1.3816(4) 0.5415(3) -0.27065(15) 0.0955(16) Uani 1 1 d D U
F13 F 1.4447(2) 0.4983(2) -0.18743(11) 0.0453(8) Uani 1 1 d D U
F14 F 1.2909(3) 0.4375(3) -0.24045(17) 0.1039(18) Uani 1 1 d D U
B1 B 1.3893(4) 0.4690(3) -0.2429(2) 0.0260(10) Uani 1 1 d D U
F21 F 0.8957(2) 0.8880(2) 0.34587(13) 0.0503(8) Uani 1 1 d D U
F22 F 0.7897(3) 0.9903(2) 0.30930(14) 0.0604(9) Uani 1 1 d D U
F23 F 0.7434(2) 0.92180(19) 0.37906(14) 0.0444(7) Uani 1 1 d D U
F24 F 0.8834(3) 1.0232(2) 0.40105(13) 0.0520(8) Uani 1 1 d D U
B2 B 0.8281(4) 0.9558(4) 0.3584(2) 0.0341(12) Uani 1 1 d D U
F31 F 0.9630(2) 0.2863(3) -0.15497(13) 0.0592(10) Uani 1 1 d D U
F32 F 0.8789(2) 0.2993(2) -0.24446(12) 0.0465(8) Uani 1 1 d D U
F33 F 0.8279(3) 0.1886(2) -0.20195(16) 0.0593(9) Uani 1 1 d D U
F34 F 0.7934(3) 0.3294(3) -0.16770(15) 0.0631(10) Uani 1 1 d D U
B3 B 0.8654(4) 0.2794(4) -0.1919(2) 0.0295(11) Uani 1 1 d D U
F41 F 1.3787(2) 1.3277(2) 0.39638(12) 0.0430(7) Uani 1 1 d D U
F42 F 1.3305(2) 1.44565(18) 0.45759(12) 0.0356(6) Uani 1 1 d D U
F43 F 1.2070(2) 1.3682(2) 0.38337(11) 0.0397(7) Uani 1 1 d D U
F44 F 1.2723(2) 1.30386(18) 0.46025(11) 0.0351(6) Uani 1 1 d D U
B4 B 1.2973(4) 1.3612(3) 0.4239(2) 0.0293(11) Uani 1 1 d D U
F51 F 1.1009(2) 0.2884(2) 0.17687(15) 0.0477(8) Uani 1 1 d D U
F52 F 1.1995(2) 0.1704(2) 0.19456(15) 0.0512(8) Uani 1 1 d D U
F53 F 1.0326(2) 0.1801(2) 0.21481(13) 0.0478(8) Uani 1 1 d D U
F54 F 1.0540(3) 0.1496(3) 0.12255(13) 0.0639(11) Uani 1 1 d D U
B5 B 1.0973(4) 0.1957(3) 0.1769(2) 0.0301(11) Uani 1 1 d D U
Cl61 Cl 1.24826(16) 0.66033(12) -0.39176(9) 0.0772(6) Uani 1 1 d D U
Cl62 Cl 1.3611(2) 0.78981(17) -0.29760(9) 0.1231(11) Uani 1 1 d D U
C61 C 1.3697(5) 0.6915(5) -0.3452(3) 0.0695(19) Uani 1 1 d D U
H61A H 1.3904 0.6430 -0.3232 0.083 Uiso 1 1 calc R .
H61B H 1.4255 0.7000 -0.3680 0.083 Uiso 1 1 calc R .
Cl71 Cl 0.98943(9) 0.27055(9) 0.00217(6) 0.0431(3) Uani 1 1 d D U
Cl72 Cl 0.75614(9) 0.26099(8) -0.02532(5) 0.0362(3) Uani 1 1 d D U
C71 C 0.8758(3) 0.2715(3) -0.0517(2) 0.0334(11) Uani 1 1 d D U
H71A H 0.8769 0.2214 -0.0843 0.040 Uiso 1 1 calc R .
H71B H 0.8779 0.3283 -0.0666 0.040 Uiso 1 1 calc R .
Cl81 Cl 0.53070(10) 1.13455(11) 0.41233(6) 0.0472(3) Uani 1 1 d D U
Cl82 Cl 0.73882(10) 1.17952(10) 0.48744(6) 0.0456(3) Uani 1 1 d D U
C81 C 0.6660(4) 1.1069(4) 0.4263(2) 0.0507(14) Uani 1 1 d D U
H81A H 0.6693 1.0442 0.4328 0.061 Uiso 1 1 calc R .
H81B H 0.6984 1.1111 0.3921 0.061 Uiso 1 1 calc R .
Cl91 Cl 1.06189(14) 1.52468(11) 0.45400(9) 0.0680(5) Uani 1 1 d D U
Cl92 Cl 1.11583(14) 1.66769(11) 0.39829(7) 0.0629(4) Uani 1 1 d D U
C91 C 1.1642(4) 1.5822(4) 0.4334(3) 0.0570(16) Uani 1 1 d D U
H91A H 1.2179 1.6078 0.4682 0.068 Uiso 1 1 calc R .
H91B H 1.1996 1.5397 0.4074 0.068 Uiso 1 1 calc R .

loop_
_atom_site_aniso_label
_atom_site_aniso_U_11
_atom_site_aniso_U_22
_atom_site_aniso_U_33
_atom_site_aniso_U_23
_atom_site_aniso_U_13
_atom_site_aniso_U_12
Cu41 0.0129(2) 0.0167(2) 0.0176(2) 0.00527(19) 0.00402(18) 0.00184(18)
Cu42 0.0178(2) 0.0214(3) 0.0252(3) 0.0112(2) 0.0068(2) 0.00403(19)
Cu43 0.0236(3) 0.0271(3) 0.0282(3) 0.0060(2) 0.0062(2) 0.0020(2)
Cl41 0.0239(5) 0.0168(5) 0.0268(5) 0.0000(4) 0.0011(4) 0.0011(4)
Cl42 0.0320(5) 0.0204(5) 0.0260(5) 0.0022(4) 0.0052(4) -0.0030(4)
N41 0.0157(16) 0.0155(17) 0.0157(16) 0.0018(13) 0.0032(13) 0.0007(13)
N42 0.0143(15) 0.0133(16) 0.0162(16) 0.0008(13) 0.0035(13) 0.0004(12)
N43 0.0166(16) 0.0156(17) 0.0196(17) 0.0041(14) 0.0029(13) 0.0014(13)
N44 0.0204(17) 0.0194(19) 0.0233(18) 0.0034(15) -0.0044(14) 0.0026(14)
N45 0.0241(18) 0.0160(18) 0.0269(19) 0.0083(15) 0.0015(15) 0.0033(14)
N46 0.0171(16) 0.0217(18) 0.0144(16) 0.0068(14) 0.0032(13) 0.0009(13)
N47 0.035(2) 0.035(2) 0.0194(19) 0.0046(16) 0.0087(16) -0.0005(17)
N48 0.0233(18) 0.039(2) 0.0215(19) 0.0168(17) 0.0033(15) 0.0041(16)
C41 0.0173(19) 0.014(2) 0.018(2) -0.0017(16) 0.0028(15) 0.0004(15)
C42 0.0137(18) 0.020(2) 0.026(2) 0.0023(17) 0.0014(16) 0.0033(15)
C43 0.0162(19) 0.021(2) 0.029(2) 0.0055(18) 0.0075(17) 0.0010(16)
C44 0.0190(19) 0.019(2) 0.019(2) 0.0023(16) 0.0049(16) 0.0031(16)
C45 0.019(2) 0.023(2) 0.026(2) 0.0046(18) 0.0084(17) 0.0016(16)
C46 0.024(2) 0.022(2) 0.022(2) 0.0051(17) 0.0087(17) 0.0000(17)
C47 0.0206(19) 0.014(2) 0.0154(19) -0.0011(15) 0.0041(15) -0.0014(15)
C48 0.0169(18) 0.0120(19) 0.0181(19) 0.0008(15) 0.0044(15) 0.0011(14)
C49 0.020(2) 0.020(2) 0.022(2) 0.0074(17) 0.0064(16) 0.0030(16)
C50 0.037(3) 0.019(2) 0.035(3) 0.004(2) -0.008(2) 0.0047(19)
C51 0.020(2) 0.035(3) 0.038(3) 0.009(2) -0.0073(19) -0.0006(19)
C52 0.030(2) 0.018(2) 0.036(3) 0.0048(19) 0.000(2) 0.0054(18)
C53 0.032(2) 0.028(3) 0.030(2) 0.016(2) 0.0049(19) 0.0051(19)
C54 0.0156(19) 0.030(2) 0.022(2) 0.0082(18) 0.0030(16) -0.0030(17)
C55 0.056(3) 0.059(4) 0.027(3) 0.005(3) 0.020(2) 0.000(3)
C56 0.056(3) 0.033(3) 0.029(3) -0.006(2) 0.011(2) -0.005(2)
C57 0.033(3) 0.086(5) 0.025(3) 0.027(3) 0.003(2) 0.009(3)
C58 0.041(3) 0.034(3) 0.038(3) 0.020(2) 0.015(2) 0.011(2)
Cu21 0.0142(2) 0.0207(3) 0.0252(3) -0.0070(2) -0.0027(2) 0.00262(19)
Cu22 0.0150(2) 0.0206(3) 0.0260(3) -0.0063(2) -0.0018(2) 0.00280(19)
N21 0.0147(16) 0.0176(18) 0.0206(17) 0.0012(14) -0.0002(13) 0.0022(13)
N22 0.0151(16) 0.0174(17) 0.0200(17) 0.0013(14) 0.0015(13) -0.0005(13)
N23 0.0125(15) 0.0194(18) 0.0239(18) 0.0001(14) -0.0007(13) 0.0022(13)
N24 0.0216(17) 0.0216(19) 0.0222(18) 0.0050(15) 0.0041(14) 0.0012(14)
N25 0.0166(16) 0.0174(18) 0.0251(18) 0.0045(14) 0.0033(14) 0.0025(13)
N26 0.0156(16) 0.0139(17) 0.0205(17) -0.0009(14) 0.0023(13) 0.0018(13)
N27 0.0212(17) 0.0207(19) 0.0165(17) 0.0004(14) 0.0019(14) -0.0022(14)
N28 0.0181(16) 0.0201(18) 0.0188(17) 0.0023(14) 0.0016(13) 0.0049(14)
C21 0.0153(18) 0.017(2) 0.022(2) 0.0009(17) -0.0001(16) 0.0011(15)
C22 0.0148(19) 0.019(2) 0.026(2) 0.0016(17) -0.0031(16) 0.0024(16)
C23 0.020(2) 0.022(2) 0.021(2) 0.0002(17) -0.0036(16) -0.0027(17)
C24 0.0185(19) 0.019(2) 0.020(2) 0.0017(17) 0.0009(16) 0.0014(16)
C25 0.023(2) 0.018(2) 0.018(2) -0.0051(17) -0.0019(16) -0.0025(16)
C26 0.023(2) 0.019(2) 0.020(2) -0.0019(17) 0.0043(17) 0.0019(16)
C27 0.0170(19) 0.017(2) 0.0169(19) -0.0002(16) 0.0031(15) 0.0019(15)
C28 0.0156(18) 0.018(2) 0.018(2) 0.0019(16) 0.0014(15) 0.0010(15)
C29 0.0135(18) 0.017(2) 0.025(2) -0.0018(17) -0.0007(16) -0.0013(15)
C30 0.033(3) 0.036(3) 0.032(3) 0.015(2) -0.002(2) 0.002(2)
C31 0.038(3) 0.031(3) 0.028(2) 0.002(2) 0.014(2) -0.002(2)
C32 0.028(2) 0.023(2) 0.044(3) 0.007(2) 0.008(2) 0.0115(19)
C33 0.025(2) 0.029(3) 0.024(2) 0.0022(19) 0.0040(18) 0.0001(18)
C34 0.0184(19) 0.020(2) 0.0095(18) 0.0013(15) -0.0038(15) 0.0010(16)
C35 0.040(3) 0.024(2) 0.022(2) -0.0006(19) 0.0058(19) -0.0077(19)
C36 0.024(2) 0.033(3) 0.024(2) 0.0051(19) 0.0080(18) 0.0007(18)
C37 0.030(2) 0.025(2) 0.036(3) 0.008(2) 0.008(2) 0.0131(19)
C38 0.022(2) 0.025(2) 0.026(2) 0.0037(18) 0.0067(17) -0.0042(17)
Cu1 0.0098(2) 0.0313(3) 0.0179(2) 0.0120(2) 0.00117(18) 0.00043(19)
Cu2 0.0118(2) 0.0310(3) 0.0166(2) 0.0080(2) 0.00135(18) 0.00107(19)
N1 0.0126(15) 0.0141(16) 0.0166(16) 0.0038(13) 0.0018(12) -0.0011(12)
N2 0.0114(15) 0.0162(17) 0.0174(16) 0.0054(13) -0.0001(12) -0.0003(12)
N3 0.0138(15) 0.0208(18) 0.0167(16) 0.0068(14) 0.0012(13) 0.0012(13)
N4 0.0203(17) 0.0197(18) 0.0210(18) 0.0091(15) 0.0045(14) 0.0008(14)
N5 0.0208(17) 0.0231(19) 0.0171(17) 0.0042(14) 0.0013(14) 0.0017(14)
N6 0.0117(15) 0.0186(18) 0.0173(16) 0.0051(14) 0.0001(13) 0.0000(13)
N7 0.0202(17) 0.0238(19) 0.0138(16) 0.0059(14) -0.0002(13) 0.0028(14)
N8 0.0182(16) 0.0185(18) 0.0180(17) 0.0036(14) 0.0003(13) 0.0005(13)
C1 0.0140(18) 0.0138(19) 0.0156(19) 0.0031(15) 0.0019(15) 0.0021(14)
C2 0.0161(18) 0.020(2) 0.0164(19) 0.0068(16) 0.0059(15) 0.0023(15)
C3 0.0116(18) 0.017(2) 0.025(2) 0.0044(17) 0.0060(15) 0.0025(15)
C4 0.0132(18) 0.015(2) 0.021(2) 0.0045(16) 0.0017(15) 0.0030(15)
C5 0.0104(17) 0.021(2) 0.021(2) 0.0057(17) 0.0003(15) 0.0021(15)
C6 0.0125(18) 0.022(2) 0.019(2) 0.0063(17) -0.0022(15) 0.0009(15)
C7 0.0131(18) 0.016(2) 0.019(2) 0.0016(16) 0.0005(15) -0.0011(15)
C8 0.0132(17) 0.0109(18) 0.0147(18) 0.0011(15) 0.0026(14) 0.0010(14)
C9 0.0117(17) 0.019(2) 0.019(2) 0.0035(16) 0.0017(15) 0.0052(15)
C10 0.029(2) 0.020(2) 0.027(2) -0.0011(18) 0.0030(19) -0.0015(18)
C11 0.032(2) 0.036(3) 0.030(2) 0.010(2) 0.009(2) -0.006(2)
C12 0.032(2) 0.024(2) 0.024(2) -0.0017(19) 0.0049(19) -0.0039(19)
C13 0.035(3) 0.039(3) 0.021(2) 0.013(2) -0.0022(19) 0.003(2)
C14 0.0125(18) 0.019(2) 0.018(2) 0.0054(16) -0.0004(15) -0.0032(15)
C15 0.029(2) 0.025(2) 0.020(2) 0.0006(18) 0.0029(18) -0.0012(18)
C16 0.028(2) 0.025(2) 0.036(3) 0.003(2) 0.000(2) 0.0117(19)
C17 0.032(2) 0.026(2) 0.023(2) -0.0025(19) -0.0015(18) 0.0082(19)
C18 0.036(3) 0.039(3) 0.024(2) 0.015(2) 0.003(2) 0.007(2)
F11 0.0419(16) 0.0441(17) 0.0341(15) 0.0023(13) 0.0101(13) 0.0172(13)
F12 0.194(5) 0.062(2) 0.039(2) 0.0207(18) 0.026(3) 0.063(3)
F13 0.0330(15) 0.067(2) 0.0270(14) -0.0028(14) -0.0068(12) 0.0025(14)
F14 0.047(2) 0.162(4) 0.075(3) -0.069(3) 0.0324(19) -0.052(2)
B1 0.019(2) 0.036(3) 0.021(2) 0.004(2) -0.0009(17) 0.0067(19)
F21 0.0438(17) 0.061(2) 0.0446(18) 0.0047(15) 0.0085(14) 0.0083(15)
F22 0.071(2) 0.065(2) 0.0429(18) 0.0248(17) -0.0077(16) -0.0039(18)
F23 0.0400(16) 0.0357(17) 0.060(2) 0.0078(15) 0.0179(14) -0.0048(13)
F24 0.062(2) 0.0462(19) 0.0390(17) 0.0007(14) -0.0020(15) -0.0231(15)
B2 0.038(3) 0.037(3) 0.026(2) 0.005(2) 0.002(2) -0.006(2)
F31 0.0359(16) 0.102(3) 0.0359(17) 0.0089(18) -0.0009(13) 0.0057(17)
F32 0.0467(17) 0.056(2) 0.0336(15) 0.0141(14) -0.0031(13) -0.0186(15)
F33 0.072(2) 0.0401(18) 0.074(2) 0.0202(17) 0.0262(19) -0.0025(16)
F34 0.064(2) 0.070(2) 0.063(2) 0.0238(19) 0.0170(18) 0.0376(19)
B3 0.023(2) 0.041(3) 0.027(2) 0.016(2) 0.0022(19) 0.009(2)
F41 0.0422(16) 0.0498(19) 0.0375(16) 0.0056(14) 0.0104(13) 0.0075(14)
F42 0.0415(15) 0.0276(14) 0.0365(15) 0.0068(12) 0.0042(12) -0.0050(12)
F43 0.0417(16) 0.0467(18) 0.0280(14) 0.0084(13) -0.0036(12) 0.0088(13)
F44 0.0453(16) 0.0297(15) 0.0282(14) 0.0098(12) -0.0010(12) -0.0109(12)
B4 0.032(2) 0.031(3) 0.024(2) 0.008(2) 0.0014(19) -0.003(2)
F51 0.0293(15) 0.0373(17) 0.086(2) 0.0308(16) 0.0163(15) 0.0080(12)
F52 0.0374(16) 0.0396(18) 0.072(2) 0.0109(16) -0.0041(15) 0.0151(13)
F53 0.0542(19) 0.054(2) 0.0425(17) 0.0196(15) 0.0168(14) -0.0005(15)
F54 0.065(2) 0.080(3) 0.0340(16) -0.0137(16) -0.0041(15) 0.0415(19)
B5 0.030(2) 0.034(3) 0.029(3) 0.011(2) 0.007(2) 0.007(2)
Cl61 0.0930(13) 0.0451(9) 0.0844(13) 0.0212(9) -0.0173(10) 0.0099(9)
Cl62 0.188(3) 0.1091(18) 0.0713(13) -0.0180(12) 0.0700(16) -0.0906(18)
C61 0.067(4) 0.087(5) 0.057(4) 0.027(3) 0.007(3) -0.019(3)
Cl71 0.0267(6) 0.0502(8) 0.0451(7) -0.0066(6) 0.0007(5) 0.0130(5)
Cl72 0.0277(6) 0.0374(7) 0.0381(6) -0.0077(5) 0.0061(5) 0.0005(5)
C71 0.030(2) 0.036(3) 0.032(2) 0.001(2) 0.0056(19) 0.003(2)
Cl81 0.0390(7) 0.0650(10) 0.0382(7) 0.0096(7) 0.0098(6) -0.0053(6)
Cl82 0.0401(7) 0.0534(9) 0.0453(7) 0.0107(6) 0.0122(6) -0.0050(6)
C81 0.047(3) 0.060(4) 0.045(3) 0.005(3) 0.015(2) 0.005(3)
Cl91 0.0665(10) 0.0528(10) 0.0981(13) 0.0232(9) 0.0407(10) 0.0108(8)
Cl92 0.0792(11) 0.0548(10) 0.0490(9) 0.0086(7) -0.0004(8) -0.0102(8)
C91 0.041(3) 0.050(4) 0.081(4) 0.012(3) 0.015(3) 0.005(3)

loop_
_atom_type_symbol
_atom_type_description
_atom_type_scat_dispersion_real
_atom_type_scat_dispersion_imag
_atom_type_scat_source
C C 0.0033 0.0016 'International Tables Vol C Tables 4.2.6.8 and 6.1.1.4'
H H 0.0000 0.0000 'International Tables Vol C Tables 4.2.6.8 and 6.1.1.4'
B B 0.0013 0.0007 'International Tables Vol C Tables 4.2.6.8 and 6.1.1.4'
Cl Cl 0.1484 0.1585 'International Tables Vol C Tables 4.2.6.8 and 6.1.1.4'
Cu Cu 0.3201 1.2651 'International Tables Vol C Tables 4.2.6.8 and 6.1.1.4'
F F 0.0171 0.0103 'International Tables Vol C Tables 4.2.6.8 and 6.1.1.4'
N N 0.0061 0.0033 'International Tables Vol C Tables 4.2.6.8 and 6.1.1.4'

loop_
_exptl_crystal_face_index_h
_exptl_crystal_face_index_k
_exptl_crystal_face_index_l
_exptl_crystal_face_perp_dist
6 -19 15 0.0338
6 0 -33 0.0256
11 -8 -25 0.0255
14 -7 16 0.0453
6 -19 -7 0.0302
-5 -12 -19 0.0312
-12 -14 -4 0.0289
17 -4 -13 0.0392
13 9 -24 0.0467
-13 -9 24 0.0467
-10 17 -9 0.0358
5 12 19 0.0312
-14 7 -16 0.0453

loop_
_geom_angle_atom_site_label_1
_geom_angle_atom_site_label_2
_geom_angle_atom_site_label_3
_geom_angle
_geom_angle_site_symmetry_1
_geom_angle_site_symmetry_3
Cu41 Cu41 Cu42 139.44(3) 2_875 .
Cu41 Cu41 Cu43 72.11(2) 2_875 .
Cu41 Cu41 Cl41 102.72(4) 2_875 2_875
Cu42 Cu41 Cu43 67.33(2) . .
Cl41 Cu41 Cu42 117.83(3) 2_875 .
Cl41 Cu41 Cu43 174.67(3) 2_875 .
N41 Cu41 Cu41 87.88(10) . 2_875
N41 Cu41 Cu42 85.52(10) . .
N41 Cu41 Cu43 80.30(9) . .
N41 Cu41 Cl41 98.43(10) . 2_875
N41 Cu41 N42 161.42(13) . .
N42 Cu41 Cu41 86.35(10) . 2_875
N42 Cu41 Cu42 87.44(10) . .
N42 Cu41 Cu43 81.12(9) . .
N42 Cu41 Cl41 100.07(9) . 2_875
Cu41 Cu42 Cu43 63.445(19) . .
Cl42 Cu42 Cu41 107.62(3) . .
Cl42 Cu42 Cu43 44.37(3) . .
N43 Cu42 Cu41 84.30(10) . .
N43 Cu42 Cu43 103.41(10) . .
N43 Cu42 Cl42 104.87(10) . .
N46 Cu42 Cu41 81.69(10) . .
N46 Cu42 Cu43 103.10(10) . .
N46 Cu42 Cl42 114.81(10) . .
N46 Cu42 N43 140.25(14) . .
Cu41 Cu43 Cu42 49.226(16) . .
Cl41 Cu43 Cu41 97.55(3) . .
Cl41 Cu43 Cu42 146.74(4) . .
Cl41 Cu43 Cl42 161.04(5) . .
Cl42 Cu43 Cu41 101.16(4) . .
Cl42 Cu43 Cu42 52.12(3) . .
Cu43 Cl41 Cu41 87.58(4) . 2_875
Cu43 Cl42 Cu42 83.51(4) . .
C41 N41 Cu41 119.3(3) . .
C41 N41 C48 119.1(3) . .
C48 N41 Cu41 120.9(3) . .
C47 N42 Cu41 117.5(3) . .
C47 N42 C48 119.3(3) . 2_875
C48 N42 Cu41 122.3(3) 2_875 .
C41 N43 Cu42 120.0(3) . .
C41 N43 C49 118.8(3) . .
C49 N43 Cu42 120.9(3) . .
C49 N44 C50 121.7(3) . .
C49 N44 C51 123.1(4) . .
C50 N44 C51 115.0(4) . .
C49 N45 C52 121.5(4) . .
C49 N45 C53 123.6(4) . .
C52 N45 C53 115.0(3) . .
C47 N46 Cu42 122.5(2) . .
C54 N46 Cu42 117.3(3) . .
C54 N46 C47 119.6(3) . .
C54 N47 C55 121.7(4) . .
C54 N47 C56 122.7(4) . .
C56 N47 C55 115.1(4) . .
C54 N48 C57 121.3(4) . .
C54 N48 C58 121.2(4) . .
C58 N48 C57 116.7(4) . .
N41 C41 N43 117.6(3) . .
N41 C41 C42 121.2(4) . .
N43 C41 C42 121.0(4) . .
C41 C42 H42 120.1 . .
C43 C42 C41 119.8(4) . .
C43 C42 H42 120.1 . .
C42 C43 H43 120.1 . .
C42 C43 C44 119.9(4) . .
C44 C43 H43 120.1 . .
C43 C44 C45 123.2(4) . 2_875
C48 C44 C43 118.4(4) . .
C48 C44 C45 118.4(4) . 2_875
C44 C45 H45 120.1 2_875 .
C46 C45 C44 119.8(4) . 2_875
C46 C45 H45 120.1 . .
C45 C46 H46 120.1 . .
C45 C46 C47 119.8(4) . .
C47 C46 H46 120.1 . .
N42 C47 N46 116.5(3) . .
N42 C47 C46 121.3(4) . .
N46 C47 C46 122.1(4) . .
N41 C48 N42 116.9(3) . 2_875
N41 C48 C44 121.8(3) . .
N42 C48 C44 121.3(3) 2_875 .
N44 C49 N43 119.9(4) . .
N45 C49 N43 119.0(4) . .
N45 C49 N44 121.0(4) . .
N44 C50 H50A 109.5 . .
N44 C50 H50B 109.5 . .
N44 C50 H50C 109.5 . .
H50A C50 H50B 109.5 . .
H50A C50 H50C 109.5 . .
H50B C50 H50C 109.5 . .
N44 C51 H51A 109.5 . .
N44 C51 H51B 109.5 . .
N44 C51 H51C 109.5 . .
H51A C51 H51B 109.5 . .
H51A C51 H51C 109.5 . .
H51B C51 H51C 109.5 . .
N45 C52 H52A 109.5 . .
N45 C52 H52B 109.5 . .
N45 C52 H52C 109.5 . .
H52A C52 H52B 109.5 . .
H52A C52 H52C 109.5 . .
H52B C52 H52C 109.5 . .
N45 C53 H53A 109.5 . .
N45 C53 H53B 109.5 . .
N45 C53 H53C 109.5 . .
H53A C53 H53B 109.5 . .
H53A C53 H53C 109.5 . .
H53B C53 H53C 109.5 . .
N46 C54 N47 123.4(4) . .
N46 C54 N48 118.4(4) . .
N47 C54 N48 118.0(4) . .
N47 C55 H55A 109.5 . .
N47 C55 H55B 109.5 . .
N47 C55 H55C 109.5 . .
H55A C55 H55B 109.5 . .
H55A C55 H55C 109.5 . .
H55B C55 H55C 109.5 . .
N47 C56 H56A 109.5 . .
N47 C56 H56B 109.5 . .
N47 C56 H56C 109.5 . .
H56A C56 H56B 109.5 . .
H56A C56 H56C 109.5 . .
H56B C56 H56C 109.5 . .
N48 C57 H57A 109.5 . .
N48 C57 H57B 109.5 . .
N48 C57 H57C 109.5 . .
H57A C57 H57B 109.5 . .
H57A C57 H57C 109.5 . .
H57B C57 H57C 109.5 . .
N48 C58 H58A 109.5 . .
N48 C58 H58B 109.5 . .
N48 C58 H58C 109.5 . .
H58A C58 H58B 109.5 . .
H58A C58 H58C 109.5 . .
H58B C58 H58C 109.5 . .
Cu21 Cu21 Cu22 165.13(4) 2_876 .
N21 Cu21 Cu21 89.37(10) 2_876 2_876
N21 Cu21 Cu22 89.86(10) 2_876 .
N22 Cu21 Cu21 88.16(10) . 2_876
N22 Cu21 Cu22 90.52(10) . .
N22 Cu21 N21 171.79(15) . 2_876
N23 Cu22 Cu21 86.98(10) 2_876 .
N23 Cu22 N26 169.61(14) 2_876 .
N26 Cu22 Cu21 86.14(10) . .
C21 N21 Cu21 119.3(3) . 2_876
C21 N21 C28 119.0(3) . .
C28 N21 Cu21 121.6(3) . 2_876
C27 N22 Cu21 118.2(3) . .
C27 N22 C28 118.7(3) . .
C28 N22 Cu21 122.9(3) . .
C21 N23 Cu22 125.3(3) . 2_876
C21 N23 C29 119.9(3) . .
C29 N23 Cu22 113.6(3) . 2_876
C29 N24 C30 122.2(3) . .
C29 N24 C31 123.1(4) . .
C31 N24 C30 114.5(4) . .
C29 N25 C32 122.6(4) . .
C29 N25 C33 121.7(3) . .
C33 N25 C32 115.8(3) . .
C27 N26 Cu22 125.4(3) . .
C27 N26 C34 118.7(3) . .
C34 N26 Cu22 114.1(2) . .
C34 N27 C35 123.4(3) . .
C34 N27 C36 121.6(3) . .
C35 N27 C36 114.8(3) . .
C34 N28 C37 123.3(4) . .
C34 N28 C38 121.5(3) . .
C37 N28 C38 115.1(3) . .
N21 C21 N23 117.7(3) . .
N21 C21 C22 121.3(4) . .
N23 C21 C22 121.0(3) . .
C21 C22 H22 120.2 . .
C23 C22 C21 119.5(4) . .
C23 C22 H22 120.2 . .
C22 C23 H23 119.9 . .
C22 C23 C24 120.1(4) . .
C24 C23 H23 119.9 . .
C25 C24 C23 123.2(4) . .
C28 C24 C23 118.5(4) . .
C28 C24 C25 118.3(4) . .
C24 C25 H25 120.0 . .
C26 C25 C24 120.0(4) . .
C26 C25 H25 120.0 . .
C25 C26 H26 120.1 . .
C25 C26 C27 119.9(4) . .
C27 C26 H26 120.1 . .
N22 C27 N26 118.2(3) . .
N22 C27 C26 121.2(3) . .
N26 C27 C26 120.6(3) . .
N21 C28 N22 116.8(3) . .
N21 C28 C24 121.4(3) . .
N22 C28 C24 121.8(3) . .
N24 C29 N23 121.3(4) . .
N24 C29 N25 121.2(4) . .
N25 C29 N23 117.3(4) . .
N24 C30 H30A 109.5 . .
N24 C30 H30B 109.5 . .
N24 C30 H30C 109.5 . .
H30A C30 H30B 109.5 . .
H30A C30 H30C 109.5 . .
H30B C30 H30C 109.5 . .
N24 C31 H31A 109.5 . .
N24 C31 H31B 109.5 . .
N24 C31 H31C 109.5 . .
H31A C31 H31B 109.5 . .
H31A C31 H31C 109.5 . .
H31B C31 H31C 109.5 . .
N25 C32 H32A 109.5 . .
N25 C32 H32B 109.5 . .
N25 C32 H32C 109.5 . .
H32A C32 H32B 109.5 . .
H32A C32 H32C 109.5 . .
H32B C32 H32C 109.5 . .
N25 C33 H33A 109.5 . .
N25 C33 H33B 109.5 . .
N25 C33 H33C 109.5 . .
H33A C33 H33B 109.5 . .
H33A C33 H33C 109.5 . .
H33B C33 H33C 109.5 . .
N27 C34 N26 120.8(3) . .
N27 C34 N28 121.0(4) . .
N28 C34 N26 118.0(4) . .
N27 C35 H35A 109.5 . .
N27 C35 H35B 109.5 . .
N27 C35 H35C 109.5 . .
H35A C35 H35B 109.5 . .
H35A C35 H35C 109.5 . .
H35B C35 H35C 109.5 . .
N27 C36 H36A 109.5 . .
N27 C36 H36B 109.5 . .
N27 C36 H36C 109.5 . .
H36A C36 H36B 109.5 . .
H36A C36 H36C 109.5 . .
H36B C36 H36C 109.5 . .
N28 C37 H37A 109.5 . .
N28 C37 H37B 109.5 . .
N28 C37 H37C 109.5 . .
H37A C37 H37B 109.5 . .
H37A C37 H37C 109.5 . .
H37B C37 H37C 109.5 . .
N28 C38 H38A 109.5 . .
N28 C38 H38B 109.5 . .
N28 C38 H38C 109.5 . .
H38A C38 H38B 109.5 . .
H38A C38 H38C 109.5 . .
H38B C38 H38C 109.5 . .
Cu1 Cu1 Cu2 168.69(4) 2_765 .
N1 Cu1 Cu1 89.18(10) 2_765 2_765
N1 Cu1 Cu2 90.43(10) 2_765 .
N2 Cu1 Cu1 88.46(10) . 2_765
N2 Cu1 Cu2 90.69(10) . .
N2 Cu1 N1 173.44(14) . 2_765
N3 Cu2 Cu1 86.44(10) 2_765 .
N6 Cu2 Cu1 86.17(10) . .
N6 Cu2 N3 170.52(14) . 2_765
C1 N1 Cu1 119.1(2) . 2_765
C1 N1 C8 119.2(3) . .
C8 N1 Cu1 121.4(2) . 2_765
C7 N2 Cu1 118.6(3) . .
C7 N2 C8 118.6(3) . .
C8 N2 Cu1 122.8(2) . .
C1 N3 Cu2 125.7(3) . 2_765
C1 N3 C9 119.6(3) . .
C9 N3 Cu2 112.4(2) . 2_765
C9 N4 C10 122.2(3) . .
C9 N4 C11 122.8(4) . .
C10 N4 C11 114.7(3) . .
C9 N5 C12 120.8(3) . .
C9 N5 C13 122.4(4) . .
C12 N5 C13 116.4(3) . .
C7 N6 Cu2 124.6(3) . .
C14 N6 Cu2 116.5(3) . .
C14 N6 C7 117.9(3) . .
C14 N7 C17 120.7(3) . .
C14 N7 C18 123.7(4) . .
C17 N7 C18 115.4(3) . .
C14 N8 C15 121.5(3) . .
C14 N8 C16 123.8(3) . .
C16 N8 C15 114.6(3) . .
N1 C1 N3 117.8(3) . .
N1 C1 C2 121.4(3) . .
N3 C1 C2 120.7(3) . .
C1 C2 H2 120.5 . .
C3 C2 C1 119.1(3) . .
C3 C2 H2 120.5 . .
C2 C3 H3 119.7 . .
C2 C3 C4 120.6(3) . .
C4 C3 H3 119.7 . .
C5 C4 C3 123.6(3) . .
C5 C4 C8 118.1(4) . .
C8 C4 C3 118.2(3) . .
C4 C5 H5 119.7 . .
C6 C5 C4 120.5(3) . .
C6 C5 H5 119.7 . .
C5 C6 H6 120.4 . .
C5 C6 C7 119.3(4) . .
C7 C6 H6 120.4 . .
N2 C7 N6 118.1(3) . .
N2 C7 C6 121.6(4) . .
N6 C7 C6 120.2(3) . .
N1 C8 C4 121.1(3) . .
N2 C8 N1 117.3(3) . .
N2 C8 C4 121.6(3) . .
N4 C9 N3 121.9(4) . .
N4 C9 N5 120.5(4) . .
N5 C9 N3 117.4(4) . .
N4 C10 H10A 109.5 . .
N4 C10 H10B 109.5 . .
N4 C10 H10C 109.5 . .
H10A C10 H10B 109.5 . .
H10A C10 H10C 109.5 . .
H10B C10 H10C 109.5 . .
N4 C11 H11A 109.5 . .
N4 C11 H11B 109.5 . .
N4 C11 H11C 109.5 . .
H11A C11 H11B 109.5 . .
H11A C11 H11C 109.5 . .
H11B C11 H11C 109.5 . .
N5 C12 H12A 109.5 . .
N5 C12 H12B 109.5 . .
N5 C12 H12C 109.5 . .
H12A C12 H12B 109.5 . .
H12A C12 H12C 109.5 . .
H12B C12 H12C 109.5 . .
N5 C13 H13A 109.5 . .
N5 C13 H13B 109.5 . .
N5 C13 H13C 109.5 . .
H13A C13 H13B 109.5 . .
H13A C13 H13C 109.5 . .
H13B C13 H13C 109.5 . .
N7 C14 N6 118.9(3) . .
N8 C14 N6 120.5(3) . .
N8 C14 N7 120.4(4) . .
N8 C15 H15A 109.5 . .
N8 C15 H15B 109.5 . .
N8 C15 H15C 109.5 . .
H15A C15 H15B 109.5 . .
H15A C15 H15C 109.5 . .
H15B C15 H15C 109.5 . .
N8 C16 H16A 109.5 . .
N8 C16 H16B 109.5 . .
N8 C16 H16C 109.5 . .
H16A C16 H16B 109.5 . .
H16A C16 H16C 109.5 . .
H16B C16 H16C 109.5 . .
N7 C17 H17A 109.5 . .
N7 C17 H17B 109.5 . .
N7 C17 H17C 109.5 . .
H17A C17 H17B 109.5 . .
H17A C17 H17C 109.5 . .
H17B C17 H17C 109.5 . .
N7 C18 H18A 109.5 . .
N7 C18 H18B 109.5 . .
N7 C18 H18C 109.5 . .
H18A C18 H18B 109.5 . .
H18A C18 H18C 109.5 . .
H18B C18 H18C 109.5 . .
F11 B1 F12 107.8(4) . .
F11 B1 F13 111.8(3) . .
F12 B1 F13 107.7(4) . .
F14 B1 F11 111.1(4) . .
F14 B1 F12 109.5(5) . .
F14 B1 F13 108.9(4) . .
F21 B2 F23 109.5(4) . .
F21 B2 F24 109.1(4) . .
F22 B2 F21 110.3(4) . .
F22 B2 F23 109.6(4) . .
F22 B2 F24 109.8(4) . .
F24 B2 F23 108.5(4) . .
F31 B3 F33 106.7(4) . .
F32 B3 F31 109.7(4) . .
F32 B3 F33 107.2(4) . .
F34 B3 F31 111.7(4) . .
F34 B3 F32 113.4(4) . .
F34 B3 F33 107.8(4) . .
F41 B4 F42 109.4(4) . .
F41 B4 F43 110.2(4) . .
F41 B4 F44 110.1(4) . .
F42 B4 F44 108.5(4) . .
F43 B4 F42 109.7(4) . .
F43 B4 F44 108.9(4) . .
F52 B5 F51 109.0(4) . .
F53 B5 F51 107.2(4) . .
F53 B5 F52 110.8(4) . .
F54 B5 F51 109.8(4) . .
F54 B5 F52 110.8(4) . .
F54 B5 F53 109.1(4) . .
Cl61 C61 H61A 109.5 . .
Cl61 C61 H61B 109.5 . .
Cl62 C61 Cl61 110.6(4) . .
Cl62 C61 H61A 109.5 . .
Cl62 C61 H61B 109.5 . .
H61A C61 H61B 108.1 . .
Cl71 C71 Cl72 112.2(3) . .
Cl71 C71 H71A 109.2 . .
Cl71 C71 H71B 109.2 . .
Cl72 C71 H71A 109.2 . .
Cl72 C71 H71B 109.2 . .
H71A C71 H71B 107.9 . .
Cl81 C81 H81A 109.4 . .
Cl81 C81 H81B 109.4 . .
Cl82 C81 Cl81 111.2(3) . .
Cl82 C81 H81A 109.4 . .
Cl82 C81 H81B 109.4 . .
H81A C81 H81B 108.0 . .
Cl91 C91 H91A 109.4 . .
Cl91 C91 H91B 109.4 . .
Cl92 C91 Cl91 111.1(3) . .
Cl92 C91 H91A 109.4 . .
Cl92 C91 H91B 109.4 . .
H91A C91 H91B 108.0 . .

loop_
_geom_bond_atom_site_label_1
_geom_bond_atom_site_label_2
_geom_bond_distance
_geom_bond_site_symmetry_2
Cu41 Cu41 2.4520(9) 2_875
Cu41 Cu42 2.4855(7) .
Cu41 Cu43 2.9358(7) .
Cu41 Cl41 2.4732(11) 2_875
Cu41 N41 1.955(3) .
Cu41 N42 1.958(3) .
Cu42 Cu43 3.0285(8) .
Cu42 Cl42 2.4057(11) .
Cu42 N43 1.949(3) .
Cu42 N46 1.949(3) .
Cu43 Cl41 2.1301(12) .
Cu43 Cl42 2.1316(12) .
Cl41 Cu41 2.4732(11) 2_875
N41 C41 1.350(5) .
N41 C48 1.369(5) .
N42 C47 1.346(5) .
N42 C48 1.369(5) 2_875
N43 C41 1.363(5) .
N43 C49 1.369(5) .
N44 C49 1.337(5) .
N44 C50 1.455(5) .
N44 C51 1.468(5) .
N45 C49 1.335(5) .
N45 C52 1.461(6) .
N45 C53 1.465(6) .
N46 C47 1.373(5) .
N46 C54 1.341(5) .
N47 C54 1.342(6) .
N47 C55 1.462(6) .
N47 C56 1.453(6) .
N48 C54 1.355(6) .
N48 C57 1.460(6) .
N48 C58 1.448(6) .
C41 C42 1.432(5) .
C42 H42 0.9500 .
C42 C43 1.352(6) .
C43 H43 0.9500 .
C43 C44 1.412(6) .
C44 C45 1.414(6) 2_875
C44 C48 1.409(5) .
C45 C44 1.414(6) 2_875
C45 H45 0.9500 .
C45 C46 1.352(6) .
C46 H46 0.9500 .
C46 C47 1.421(5) .
C48 N42 1.369(5) 2_875
C50 H50A 0.9800 .
C50 H50B 0.9800 .
C50 H50C 0.9800 .
C51 H51A 0.9800 .
C51 H51B 0.9800 .
C51 H51C 0.9800 .
C52 H52A 0.9800 .
C52 H52B 0.9800 .
C52 H52C 0.9800 .
C53 H53A 0.9800 .
C53 H53B 0.9800 .
C53 H53C 0.9800 .
C55 H55A 0.9800 .
C55 H55B 0.9800 .
C55 H55C 0.9800 .
C56 H56A 0.9800 .
C56 H56B 0.9800 .
C56 H56C 0.9800 .
C57 H57A 0.9800 .
C57 H57B 0.9800 .
C57 H57C 0.9800 .
C58 H58A 0.9800 .
C58 H58B 0.9800 .
C58 H58C 0.9800 .
Cu21 Cu21 2.4087(10) 2_876
Cu21 Cu22 2.4187(7) .
Cu21 N21 1.937(3) 2_876
Cu21 N22 1.931(3) .
Cu22 N23 1.867(3) 2_876
Cu22 N26 1.868(3) .
N21 Cu21 1.937(3) 2_876
N21 C21 1.356(5) .
N21 C28 1.372(5) .
N22 C27 1.350(5) .
N22 C28 1.376(5) .
N23 Cu22 1.867(3) 2_876
N23 C21 1.363(5) .
N23 C29 1.373(5) .
N24 C29 1.330(5) .
N24 C30 1.470(5) .
N24 C31 1.466(5) .
N25 C29 1.333(5) .
N25 C32 1.463(5) .
N25 C33 1.460(5) .
N26 C27 1.367(5) .
N26 C34 1.370(5) .
N27 C34 1.333(5) .
N27 C35 1.460(5) .
N27 C36 1.466(5) .
N28 C34 1.334(5) .
N28 C37 1.456(5) .
N28 C38 1.464(5) .
C21 C22 1.423(5) .
C22 H22 0.9500 .
C22 C23 1.352(6) .
C23 H23 0.9500 .
C23 C24 1.414(6) .
C24 C25 1.411(6) .
C24 C28 1.401(5) .
C25 H25 0.9500 .
C25 C26 1.346(6) .
C26 H26 0.9500 .
C26 C27 1.426(5) .
C30 H30A 0.9800 .
C30 H30B 0.9800 .
C30 H30C 0.9800 .
C31 H31A 0.9800 .
C31 H31B 0.9800 .
C31 H31C 0.9800 .
C32 H32A 0.9800 .
C32 H32B 0.9800 .
C32 H32C 0.9800 .
C33 H33A 0.9800 .
C33 H33B 0.9800 .
C33 H33C 0.9800 .
C35 H35A 0.9800 .
C35 H35B 0.9800 .
C35 H35C 0.9800 .
C36 H36A 0.9800 .
C36 H36B 0.9800 .
C36 H36C 0.9800 .
C37 H37A 0.9800 .
C37 H37B 0.9800 .
C37 H37C 0.9800 .
C38 H38A 0.9800 .
C38 H38B 0.9800 .
C38 H38C 0.9800 .
Cu1 Cu1 2.4162(9) 2_765
Cu1 Cu2 2.4255(7) .
Cu1 N1 1.921(3) 2_765
Cu1 N2 1.917(3) .
Cu2 N3 1.869(3) 2_765
Cu2 N6 1.866(3) .
N1 Cu1 1.921(3) 2_765
N1 C1 1.351(5) .
N1 C8 1.375(5) .
N2 C7 1.355(5) .
N2 C8 1.372(5) .
N3 Cu2 1.869(3) 2_765
N3 C1 1.368(5) .
N3 C9 1.377(5) .
N4 C9 1.326(5) .
N4 C10 1.459(5) .
N4 C11 1.468(5) .
N5 C9 1.341(5) .
N5 C12 1.453(6) .
N5 C13 1.464(5) .
N6 C7 1.374(5) .
N6 C14 1.367(5) .
N7 C14 1.340(5) .
N7 C17 1.460(5) .
N7 C18 1.461(5) .
N8 C14 1.331(5) .
N8 C15 1.464(5) .
N8 C16 1.454(5) .
C1 C2 1.424(5) .
C2 H2 0.9500 .
C2 C3 1.351(5) .
C3 H3 0.9500 .
C3 C4 1.409(5) .
C4 C5 1.406(5) .
C4 C8 1.407(5) .
C5 H5 0.9500 .
C5 C6 1.348(5) .
C6 H6 0.9500 .
C6 C7 1.421(5) .
C10 H10A 0.9800 .
C10 H10B 0.9800 .
C10 H10C 0.9800 .
C11 H11A 0.9800 .
C11 H11B 0.9800 .
C11 H11C 0.9800 .
C12 H12A 0.9800 .
C12 H12B 0.9800 .
C12 H12C 0.9800 .
C13 H13A 0.9800 .
C13 H13B 0.9800 .
C13 H13C 0.9800 .
C15 H15A 0.9800 .
C15 H15B 0.9800 .
C15 H15C 0.9800 .
C16 H16A 0.9800 .
C16 H16B 0.9800 .
C16 H16C 0.9800 .
C17 H17A 0.9800 .
C17 H17B 0.9800 .
C17 H17C 0.9800 .
C18 H18A 0.9800 .
C18 H18B 0.9800 .
C18 H18C 0.9800 .
F11 B1 1.373(5) .
F12 B1 1.376(6) .
F13 B1 1.378(5) .
F14 B1 1.349(5) .
F21 B2 1.386(6) .
F22 B2 1.383(6) .
F23 B2 1.389(6) .
F24 B2 1.387(6) .
F31 B3 1.383(5) .
F32 B3 1.381(5) .
F33 B3 1.411(6) .
F34 B3 1.351(5) .
F41 B4 1.388(6) .
F42 B4 1.398(6) .
F43 B4 1.389(5) .
F44 B4 1.400(5) .
F51 B5 1.405(6) .
F52 B5 1.385(5) .
F53 B5 1.375(5) .
F54 B5 1.374(6) .
Cl61 C61 1.741(6) .
Cl62 C61 1.728(7) .
C61 H61A 0.9900 .
C61 H61B 0.9900 .
Cl71 C71 1.763(5) .
Cl72 C71 1.768(4) .
C71 H71A 0.9900 .
C71 H71B 0.9900 .
Cl81 C81 1.776(5) .
Cl82 C81 1.764(6) .
C81 H81A 0.9900 .
C81 H81B 0.9900 .
Cl91 C91 1.741(6) .
Cl92 C91 1.734(6) .
C91 H91A 0.9900 .
C91 H91B 0.9900 .

loop_
_geom_torsion_atom_site_label_1
_geom_torsion_atom_site_label_2
_geom_torsion_atom_site_label_3
_geom_torsion_atom_site_label_4
_geom_torsion
_geom_torsion_site_symmetry_1
_geom_torsion_site_symmetry_4
Cu41 N41 C41 N43 14.5(5) . .
Cu41 N41 C41 C42 -170.8(3) . .
Cu41 N41 C48 N42 -10.5(5) . 2_875
Cu41 N41 C48 C44 170.9(3) . .
Cu41 N42 C47 N46 -13.8(4) . .
Cu41 N42 C47 C46 169.1(3) . .
Cu42 N43 C41 N41 18.6(5) . .
Cu42 N43 C41 C42 -156.2(3) . .
Cu42 N43 C49 N44 -118.8(4) . .
Cu42 N43 C49 N45 57.9(5) . .
Cu42 N46 C47 N42 -20.9(5) . .
Cu42 N46 C47 C46 156.2(3) . .
Cu42 N46 C54 N47 134.0(4) . .
Cu42 N46 C54 N48 -41.7(5) . .
N41 C41 C42 C43 -0.7(6) . .
N43 C41 C42 C43 173.9(4) . .
C41 N41 C48 N42 179.2(3) . 2_875
C41 N41 C48 C44 0.6(5) . .
C41 N43 C49 N44 55.3(5) . .
C41 N43 C49 N45 -128.0(4) . .
C41 C42 C43 C44 1.4(6) . .
C42 C43 C44 C45 179.5(4) . 2_875
C42 C43 C44 C48 -1.1(6) . .
C43 C44 C48 N41 0.1(6) . .
C43 C44 C48 N42 -178.4(4) . 2_875
C44 C45 C46 C47 2.2(6) 2_875 .
C45 C44 C48 N41 179.6(4) 2_875 .
C45 C44 C48 N42 1.1(6) 2_875 2_875
C45 C46 C47 N42 -1.5(6) . .
C45 C46 C47 N46 -178.4(4) . .
C47 N46 C54 N47 -37.4(6) . .
C47 N46 C54 N48 146.8(4) . .
C48 N41 C41 N43 -175.1(3) . .
C48 N41 C41 C42 -0.3(5) . .
C48 N42 C47 N46 176.6(3) 2_875 .
C48 N42 C47 C46 -0.5(5) 2_875 .
C49 N43 C41 N41 -155.7(4) . .
C49 N43 C41 C42 29.6(5) . .
C50 N44 C49 N43 21.8(6) . .
C50 N44 C49 N45 -154.8(4) . .
C51 N44 C49 N43 -153.2(4) . .
C51 N44 C49 N45 30.2(6) . .
C52 N45 C49 N43 30.6(6) . .
C52 N45 C49 N44 -152.7(4) . .
C53 N45 C49 N43 -148.7(4) . .
C53 N45 C49 N44 27.9(6) . .
C54 N46 C47 N42 150.1(4) . .
C54 N46 C47 C46 -32.8(6) . .
C55 N47 C54 N46 149.6(4) . .
C55 N47 C54 N48 -34.6(6) . .
C56 N47 C54 N46 -21.8(6) . .
C56 N47 C54 N48 154.0(4) . .
C57 N48 C54 N46 138.6(4) . .
C57 N48 C54 N47 -37.4(6) . .
C58 N48 C54 N46 -30.5(6) . .
C58 N48 C54 N47 153.5(4) . .
Cu21 Cu22 N26 C27 10.9(3) . .
Cu21 Cu22 N26 C34 -153.2(3) . .
Cu21 N21 C21 N23 -1.0(5) 2_876 .
Cu21 N21 C21 C22 -179.1(3) 2_876 .
Cu21 N21 C28 N22 3.3(5) 2_876 .
Cu21 N21 C28 C24 -177.1(3) 2_876 .
Cu21 N22 C27 N26 -5.2(5) . .
Cu21 N22 C27 C26 177.9(3) . .
Cu21 N22 C28 N21 6.3(5) . .
Cu21 N22 C28 C24 -173.3(3) . .
Cu22 N23 C21 N21 -7.5(5) 2_876 .
Cu22 N23 C21 C22 170.6(3) 2_876 .
Cu22 N23 C29 N24 117.9(4) 2_876 .
Cu22 N23 C29 N25 -56.9(4) 2_876 .
Cu22 N26 C27 N22 -6.2(5) . .
Cu22 N26 C27 C26 170.7(3) . .
Cu22 N26 C34 N27 117.8(3) . .
Cu22 N26 C34 N28 -57.7(4) . .
N21 C21 C22 C23 -3.3(6) . .
N23 Cu22 N26 C27 59.6(10) 2_876 .
N23 Cu22 N26 C34 -104.5(8) 2_876 .
N23 C21 C22 C23 178.7(4) . .
C21 N21 C28 N22 -176.0(4) . .
C21 N21 C28 C24 3.7(6) . .
C21 N23 C29 N24 -50.0(6) . .
C21 N23 C29 N25 135.2(4) . .
C21 C22 C23 C24 2.6(6) . .
C22 C23 C24 C25 -180.0(4) . .
C22 C23 C24 C28 1.1(6) . .
C23 C24 C25 C26 -177.5(4) . .
C23 C24 C28 N21 -4.3(6) . .
C23 C24 C28 N22 175.3(4) . .
C24 C25 C26 C27 2.7(6) . .
C25 C24 C28 N21 176.7(4) . .
C25 C24 C28 N22 -3.7(6) . .
C25 C26 C27 N22 -5.0(6) . .
C25 C26 C27 N26 178.2(4) . .
C27 N22 C28 N21 -178.8(3) . .
C27 N22 C28 C24 1.6(6) . .
C27 N26 C34 N27 -47.5(5) . .
C27 N26 C34 N28 137.0(4) . .
C28 N21 C21 N23 178.2(4) . .
C28 N21 C21 C22 0.2(6) . .
C28 N22 C27 N26 179.7(3) . .
C28 N22 C27 C26 2.7(6) . .
C28 C24 C25 C26 1.4(6) . .
C29 N23 C21 N21 158.8(4) . .
C29 N23 C21 C22 -23.1(6) . .
C30 N24 C29 N23 155.2(4) . .
C30 N24 C29 N25 -30.2(6) . .
C31 N24 C29 N23 -20.7(6) . .
C31 N24 C29 N25 153.9(4) . .
C32 N25 C29 N23 144.8(4) . .
C32 N25 C29 N24 -30.0(6) . .
C33 N25 C29 N23 -33.7(5) . .
C33 N25 C29 N24 151.5(4) . .
C34 N26 C27 N22 157.2(4) . .
C34 N26 C27 C26 -25.9(6) . .
C35 N27 C34 N26 152.1(4) . .
C35 N27 C34 N28 -32.6(6) . .
C36 N27 C34 N26 -21.9(5) . .
C36 N27 C34 N28 153.4(4) . .
C37 N28 C34 N26 149.0(4) . .
C37 N28 C34 N27 -26.5(6) . .
C38 N28 C34 N26 -27.1(5) . .
C38 N28 C34 N27 157.4(4) . .
Cu1 Cu2 N6 C7 14.0(3) . .
Cu1 Cu2 N6 C14 -154.4(3) . .
Cu1 N1 C1 N3 -7.5(5) 2_765 .
Cu1 N1 C1 C2 175.7(3) 2_765 .
Cu1 N1 C8 N2 8.9(5) 2_765 .
Cu1 N1 C8 C4 -170.2(3) 2_765 .
Cu1 N2 C7 N6 3.6(5) . .
Cu1 N2 C7 C6 -172.8(3) . .
Cu1 N2 C8 N1 -1.5(5) . .
Cu1 N2 C8 C4 177.6(3) . .
Cu2 N3 C1 N1 2.7(5) 2_765 .
Cu2 N3 C1 C2 179.5(3) 2_765 .
Cu2 N3 C9 N4 112.5(3) 2_765 .
Cu2 N3 C9 N5 -63.6(4) 2_765 .
Cu2 N6 C7 N2 -14.2(5) . .
Cu2 N6 C7 C6 162.3(3) . .
Cu2 N6 C14 N7 -58.0(4) . .
Cu2 N6 C14 N8 117.1(3) . .
N1 C1 C2 C3 -5.6(6) . .
N3 C1 C2 C3 177.7(4) . .
C1 N1 C8 N2 -176.7(3) . .
C1 N1 C8 C4 4.2(5) . .
C1 N3 C9 N4 -50.8(5) . .
C1 N3 C9 N5 133.1(4) . .
C1 C2 C3 C4 4.7(6) . .
C2 C3 C4 C5 -178.7(4) . .
C2 C3 C4 C8 0.5(6) . .
C3 C4 C5 C6 -175.7(4) . .
C3 C4 C8 N1 -5.1(6) . .
C3 C4 C8 N2 175.9(3) . .
C4 C5 C6 C7 -0.6(6) . .
C5 C4 C8 N1 174.1(3) . .
C5 C4 C8 N2 -5.0(6) . .
C5 C6 C7 N2 -4.7(6) . .
C5 C6 C7 N6 179.0(4) . .
C7 N2 C8 N1 -179.1(3) . .
C7 N2 C8 C4 0.0(5) . .
C7 N6 C14 N7 132.8(4) . .
C7 N6 C14 N8 -52.1(5) . .
C8 N1 C1 N3 177.9(3) . .
C8 N1 C1 C2 1.1(5) . .
C8 N2 C7 N6 -178.7(3) . .
C8 N2 C7 C6 4.9(6) . .
C8 C4 C5 C6 5.2(6) . .
C9 N3 C1 N1 163.6(3) . .
C9 N3 C1 C2 -19.6(5) . .
C10 N4 C9 N3 -18.7(6) . .
C10 N4 C9 N5 157.3(4) . .
C11 N4 C9 N3 154.8(4) . .
C11 N4 C9 N5 -29.2(6) . .
C12 N5 C9 N3 -29.4(5) . .
C12 N5 C9 N4 154.5(4) . .
C13 N5 C9 N3 143.0(4) . .
C13 N5 C9 N4 -33.1(6) . .
C14 N6 C7 N2 154.0(3) . .
C14 N6 C7 C6 -29.5(5) . .
C15 N8 C14 N6 -23.0(6) . .
C15 N8 C14 N7 152.0(4) . .
C16 N8 C14 N6 153.6(4) . .
C16 N8 C14 N7 -31.4(6) . .
C17 N7 C14 N6 -28.1(5) . .
C17 N7 C14 N8 156.8(4) . .
C18 N7 C14 N6 146.7(4) . .
C18 N7 C14 N8 -28.4(6) . .

loop_
_exptl_oxdiff_crystal_face_indexfrac_h
_exptl_oxdiff_crystal_face_indexfrac_k
_exptl_oxdiff_crystal_face_indexfrac_l
_exptl_oxdiff_crystal_face_x
_exptl_oxdiff_crystal_face_y
_exptl_oxdiff_crystal_face_z
5.9973 -18.9850 14.9599 0.0039 0.4121 0.9179
5.9963 0.0098 -32.9707 -0.7050 -0.7135 0.0667
10.9932 -7.9837 -24.9948 -0.5970 -0.5967 0.5546
13.9894 -6.9944 15.9480 0.5722 -0.0805 0.8333
5.9980 -18.9793 -7.0124 -0.5674 0.0705 0.8115
-4.9938 -11.9852 -18.9716 -0.9598 0.1126 0.1106
-11.9885 -13.9888 -3.9771 -0.8042 0.6201 -0.0156
16.9875 -3.9890 -13.0202 -0.0200 -0.6914 0.7085
12.9893 9.0009 -23.9921 -0.0392 -0.9884 0.0809
-12.9893 -9.0009 23.9921 0.0392 0.9884 -0.0809
-9.9941 16.9843 -8.9602 -0.0061 -0.1449 -0.9745
4.9938 11.9852 18.9716 0.9598 -0.1126 -0.1106
-13.9894 6.9944 -15.9480 -0.5722 0.0805 -0.8333
